data_7221788
loop_
_publ_author_name
'Singh, Suryabhan'
'Karthik, Rajendran'

_publ_section_title
;
 Structural diversities in Cu(i) and Ag(i) sulfonate coordination polymers
 and their anion exchange properties
;
_journal_issue 38
_journal_name_full CrystEngComm
_journal_page_first 7363
_journal_paper_doi 10.1039/C5CE01452B
_journal_volume 17
_journal_year 2015
_chemical_formula_sum 'C26 H28 Ag2 N8 O10 S2'
_chemical_formula_weight 892.42
_space_group_crystal_system triclinic
_space_group_IT_number 2
_space_group_name_Hall '-P 1'
_space_group_name_H-M_alt 'P -1'
_symmetry_cell_setting triclinic
_symmetry_space_group_name_Hall '-P 1'
_symmetry_space_group_name_H-M 'P -1'
_atom_sites_solution_hydrogens mixed
_audit_creation_method SHELXL-2014
_audit_update_record
;
2015-05-18 deposited with the CCDC.
2015-08-13 downloaded from the CCDC.
;
_cell_angle_alpha 71.555(4)
_cell_angle_beta 79.412(2)
_cell_angle_gamma 74.632(2)
_cell_formula_units_Z 2
_cell_length_a 7.0225(7)
_cell_length_b 13.2448(14)
_cell_length_c 19.1007(18)
_cell_measurement_temperature 293(2)
_cell_volume 1615.3(3)
_computing_structure_refinement 'SHELXL-2014 (Sheldrick, 2014)'
_diffrn_ambient_temperature 293(2)
_diffrn_measured_fraction_theta_full 0.999
_diffrn_measured_fraction_theta_max 0.993
_diffrn_radiation_type MoK\a
_diffrn_radiation_wavelength 0.71073
_diffrn_reflns_av_R_equivalents 0.2107
_diffrn_reflns_av_unetI/netI 0.2143
_diffrn_reflns_laue_measured_fraction_full 0.999
_diffrn_reflns_laue_measured_fraction_max 0.993
_diffrn_reflns_limit_h_max 9
_diffrn_reflns_limit_h_min -9
_diffrn_reflns_limit_k_max 16
_diffrn_reflns_limit_k_min -17
_diffrn_reflns_limit_l_max 24
_diffrn_reflns_limit_l_min -24
_diffrn_reflns_number 51866
_diffrn_reflns_point_group_measured_fraction_full 0.999
_diffrn_reflns_point_group_measured_fraction_max 0.993
_diffrn_reflns_theta_full 25.242
_diffrn_reflns_theta_max 27.688
_diffrn_reflns_theta_min 3.027
_exptl_absorpt_coefficient_mu 1.409
_exptl_absorpt_correction_type none
_exptl_crystal_colour Red
_exptl_crystal_density_diffrn 1.835
_exptl_crystal_description Rectangular
_exptl_crystal_F_000 892
_exptl_crystal_recrystallization_method 'Water and Methanol'
_exptl_crystal_size_max 0.34
_exptl_crystal_size_mid 0.32
_exptl_crystal_size_min 0.30
_refine_diff_density_max 0.525
_refine_diff_density_min -0.443
_refine_diff_density_rms 0.102
_refine_ls_extinction_method none
_refine_ls_goodness_of_fit_ref 0.973
_refine_ls_hydrogen_treatment constr
_refine_ls_matrix_type full
_refine_ls_number_parameters 445
_refine_ls_number_reflns 7512
_refine_ls_number_restraints 0
_refine_ls_restrained_S_all 0.973
_refine_ls_R_factor_all 0.2282
_refine_ls_R_factor_gt 0.0585
_refine_ls_shift/su_max 0.002
_refine_ls_shift/su_mean 0.000
_refine_ls_structure_factor_coef Fsqd
_refine_ls_weighting_details 'w=1/[\s^2^(Fo^2^)+(0.0235P)^2^] where P=(Fo^2^+2Fc^2^)/3'
_refine_ls_weighting_scheme calc
_refine_ls_wR_factor_gt 0.0638
_refine_ls_wR_factor_ref 0.0888
_reflns_Friedel_coverage 0.000
_reflns_number_gt 2953
_reflns_number_total 7512
_reflns_threshold_expression 'I > 2\s(I)'
_cod_data_source_file c5ce01452b2.cif
_cod_data_source_block shelx
_cod_depositor_comments 'Adding full bibliography for 7221785--7221790.cif.'
_cod_database_code 7221788
_shelx_space_group_comment
;
The symmetry employed for this shelxl refinement is uniquely defined
by the following loop, which should always be used as a source of
symmetry information in preference to the above space-group names.
They are only intended as comments.
;
_shelxl_version_number 2014-3

loop_
_space_group_symop_operation_xyz
'x, y, z'
'-x, -y, -z'

loop_
_atom_site_label
_atom_site_type_symbol
_atom_site_fract_x
_atom_site_fract_y
_atom_site_fract_z
_atom_site_U_iso_or_equiv
_atom_site_adp_type
_atom_site_occupancy
_atom_site_site_symmetry_order
_atom_site_calc_flag
_atom_site_refinement_flags_posn
_atom_site_refinement_flags_adp
Ag1 Ag -0.36673(6) 2.10431(3) 0.49567(3) 0.05706(18) Uani 1 1 d . .
Ag2 Ag -0.23338(7) 2.60435(3) -0.00441(3) 0.05667(18) Uani 1 1 d . .
S1 S -0.4618(2) 2.04959(12) 0.72153(9) 0.0501(4) Uani 1 1 d . .
S2 S -0.6909(3) 2.45011(12) 0.77858(9) 0.0501(4) Uani 1 1 d . .
O1 O -0.4875(6) 2.0500(3) 0.6481(2) 0.0723(13) Uani 1 1 d . .
N2 N -0.8081(6) 2.5978(3) 0.4657(3) 0.0431(12) Uani 1 1 d . .
O3 O -0.5044(6) 1.9523(3) 0.7764(2) 0.0824(14) Uani 1 1 d . .
C6 C 0.0287(7) 1.7336(4) 0.5134(3) 0.0330(14) Uani 1 1 d . .
O2 O -0.2739(5) 2.0711(3) 0.7263(2) 0.0651(12) Uani 1 1 d . .
N3 N -0.8719(6) 2.6218(3) 0.5238(3) 0.0406(12) Uani 1 1 d . .
O4 O -0.4778(6) 2.4294(3) 0.7739(2) 0.0655(12) Uani 1 1 d . .
N1 N -0.5193(6) 2.2711(3) 0.4857(3) 0.0386(12) Uani 1 1 d . .
O6 O -0.7888(6) 2.4496(3) 0.8524(2) 0.0725(13) Uani 1 1 d . .
N8 N -0.2370(6) 1.7706(3) -0.0140(3) 0.0365(11) Uani 1 1 d . .
N4 N -0.1891(6) 1.9425(3) 0.5031(3) 0.0397(12) Uani 1 1 d . .
C3 C -0.7108(7) 2.4841(4) 0.4765(3) 0.0313(13) Uani 1 1 d . .
N6 N -0.2746(6) 2.1210(3) 0.0237(3) 0.0436(13) Uani 1 1 d . .
N7 N -0.2551(6) 2.0978(3) -0.0348(3) 0.0415(12) Uani 1 1 d . .
C18 C -0.2360(7) 1.8015(4) 0.0453(3) 0.0429(15) Uani 1 1 d . .
H18 H -0.2301 1.7483 0.0909 0.051 Uiso 1 1 calc R U
C14 C -0.2673(8) 2.3109(4) -0.0546(3) 0.0456(15) Uani 1 1 d . .
H14 H -0.2683 2.2938 -0.0981 0.055 Uiso 1 1 calc R U
O5 O -0.7726(6) 2.5467(3) 0.7231(2) 0.0834(14) Uani 1 1 d . .
C4 C -0.6201(7) 2.4540(4) 0.4139(3) 0.0419(15) Uani 1 1 d . .
H4 H -0.6232 2.5051 0.3674 0.050 Uiso 1 1 calc R U
OW4 O -1.1135(7) 2.6617(4) 0.8278(3) 0.0879(15) Uani 1 1 d G .
H8A H -1.0317 2.6004 0.8386 0.132 Uiso 1 1 d G U
H8B H -1.0956 2.6925 0.7815 0.132 Uiso 1 1 d G U
C2 C -0.7071(7) 2.4064(4) 0.5437(3) 0.0402(15) Uani 1 1 d . .
H2 H -0.7685 2.4248 0.5868 0.048 Uiso 1 1 calc R U
C13 C -0.2749(7) 2.2339(4) 0.0128(3) 0.0327(14) Uani 1 1 d . .
C22 C -0.6003(7) 2.2498(4) 0.7498(3) 0.0358(13) Uani 1 1 d . .
H22 H -0.4678 2.2498 0.7498 0.043 Uiso 1 1 calc R U
C5 C -0.5242(7) 2.3464(4) 0.4212(3) 0.0443(15) Uani 1 1 d . .
H5 H -0.4604 2.3263 0.3789 0.053 Uiso 1 1 calc R U
C16 C -0.2465(7) 1.9835(4) -0.0238(3) 0.0314(13) Uani 1 1 d . .
OW2 O -0.6200(7) 1.8380(4) 0.6730(3) 0.0874(15) Uani 1 1 d G .
H9A H -0.7398 1.8348 0.6896 0.131 Uiso 1 1 d G U
H9B H -0.5812 1.8761 0.6937 0.131 Uiso 1 1 d G U
C20 C -0.2472(7) 1.9544(4) -0.0865(3) 0.0407(14) Uani 1 1 d . .
H20 H -0.2513 2.0058 -0.1328 0.049 Uiso 1 1 calc R U
C19 C -0.2416(7) 1.8463(4) -0.0788(3) 0.0459(15) Uani 1 1 d . .
H19 H -0.2411 1.8258 -0.1212 0.055 Uiso 1 1 calc R U
C21 C -0.6497(7) 2.1618(4) 0.7395(3) 0.0350(14) Uani 1 1 d . .
C23 C -0.7483(8) 2.3382(4) 0.7603(3) 0.0369(14) Uani 1 1 d . .
C17 C -0.2432(7) 1.9065(4) 0.0444(3) 0.0419(15) Uani 1 1 d . .
H17 H -0.2457 1.9248 0.0878 0.050 Uiso 1 1 calc R U
C12 C -0.2812(7) 2.2632(4) 0.0764(3) 0.0465(16) Uani 1 1 d . .
H12 H -0.2923 2.2135 0.1231 0.056 Uiso 1 1 calc R U
OW1 O -0.0034(8) 2.1415(5) 0.2639(3) 0.1142(19) Uani 1 1 d G .
H10A H 0.0329 2.1963 0.2321 0.171 Uiso 1 1 d G U
H10B H 0.0674 2.0832 0.2549 0.171 Uiso 1 1 d G U
N5 N -0.2572(6) 2.4432(3) 0.0039(3) 0.0395(12) Uani 1 1 d . .
C1 C -0.6107(8) 2.3004(4) 0.5461(3) 0.0442(15) Uani 1 1 d . .
H1 H -0.6093 2.2474 0.5917 0.053 Uiso 1 1 calc R U
C10 C 0.0134(7) 1.8100(4) 0.4454(3) 0.0456(16) Uani 1 1 d . .
H10 H 0.0769 1.7924 0.4022 0.055 Uiso 1 1 calc R U
C26 C -0.8449(9) 2.1608(5) 0.7406(3) 0.0584(18) Uani 1 1 d . .
H26 H -0.8786 2.1005 0.7353 0.070 Uiso 1 1 calc R U
C7 C -0.0560(8) 1.7629(4) 0.5760(3) 0.0470(16) Uani 1 1 d . .
H7 H -0.0409 1.7132 0.6226 0.056 Uiso 1 1 calc R U
C24 C -0.9436(8) 2.3381(5) 0.7592(3) 0.0582(18) Uani 1 1 d . .
H24 H -1.0432 2.3981 0.7650 0.070 Uiso 1 1 calc R U
C25 C -0.9913(9) 2.2503(7) 0.7499(4) 0.074(2) Uani 1 1 d . .
H25 H -1.1237 2.2506 0.7497 0.089 Uiso 1 1 calc R U
OW3 O -0.4044(9) 2.6407(4) 0.7623(4) 0.1153(19) Uani 1 1 d G .
H7A H -0.3208 2.6538 0.7834 0.173 Uiso 1 1 d G U
H7B H -0.4901 2.6991 0.7466 0.173 Uiso 1 1 d G U
C11 C -0.2704(8) 2.3688(5) 0.0683(3) 0.0467(16) Uani 1 1 d . .
H11 H -0.2725 2.3887 0.1110 0.056 Uiso 1 1 calc R U
C9 C -0.0992(8) 1.9138(4) 0.4428(3) 0.0463(16) Uani 1 1 d . .
H9 H -0.1122 1.9656 0.3968 0.056 Uiso 1 1 calc R U
C8 C -0.1657(7) 1.8690(5) 0.5686(3) 0.0422(15) Uani 1 1 d . .
H8 H -0.2252 1.8893 0.6112 0.051 Uiso 1 1 calc R U
C15 C -0.2583(8) 2.4146(4) -0.0565(3) 0.0480(16) Uani 1 1 d . .
H15 H -0.2527 2.4669 -0.1023 0.058 Uiso 1 1 calc R U

loop_
_atom_site_aniso_label
_atom_site_aniso_U_11
_atom_site_aniso_U_22
_atom_site_aniso_U_33
_atom_site_aniso_U_23
_atom_site_aniso_U_13
_atom_site_aniso_U_12
Ag1 0.0469(3) 0.0276(3) 0.0952(5) -0.0282(3) -0.0087(3) 0.0079(2)
Ag2 0.0593(3) 0.0274(3) 0.0941(5) -0.0286(3) -0.0113(3) -0.0119(2)
S1 0.0686(12) 0.0343(10) 0.0493(13) -0.0178(9) -0.0171(10) -0.0003(8)
S2 0.0646(12) 0.0370(10) 0.0479(12) -0.0169(9) 0.0083(10) -0.0139(9)
O1 0.100(3) 0.059(3) 0.056(3) -0.037(2) -0.030(2) 0.027(2)
N2 0.050(3) 0.025(3) 0.051(4) -0.018(3) -0.004(3) 0.005(2)
O3 0.112(4) 0.037(3) 0.086(4) 0.010(3) -0.033(3) -0.015(2)
C6 0.031(3) 0.021(3) 0.042(4) -0.010(3) -0.005(3) 0.004(2)
O2 0.048(3) 0.058(3) 0.093(4) -0.038(3) -0.009(2) 0.001(2)
N3 0.044(3) 0.031(3) 0.046(3) -0.020(3) -0.007(3) 0.007(2)
O4 0.057(3) 0.058(3) 0.102(4) -0.044(3) -0.007(3) -0.021(2)
N1 0.038(3) 0.026(3) 0.050(4) -0.011(3) -0.006(3) -0.001(2)
O6 0.125(4) 0.058(3) 0.047(3) -0.035(2) 0.026(3) -0.042(2)
N8 0.046(3) 0.027(3) 0.040(3) -0.013(3) -0.008(3) -0.008(2)
N4 0.043(3) 0.025(3) 0.054(4) -0.019(3) -0.009(3) 0.002(2)
C3 0.031(3) 0.019(3) 0.041(4) -0.013(3) -0.002(3) 0.001(2)
N6 0.058(3) 0.030(3) 0.050(4) -0.021(3) 0.002(3) -0.016(2)
N7 0.056(3) 0.025(3) 0.047(3) -0.014(3) -0.006(3) -0.010(2)
C18 0.061(4) 0.027(3) 0.040(4) -0.001(3) -0.014(3) -0.013(3)
C14 0.073(4) 0.037(4) 0.037(4) -0.021(3) -0.005(3) -0.016(3)
O5 0.096(4) 0.041(3) 0.088(4) 0.007(3) -0.007(3) -0.006(2)
C4 0.056(4) 0.024(3) 0.037(4) -0.004(3) -0.007(3) 0.001(3)
OW4 0.084(4) 0.067(3) 0.125(4) -0.056(3) -0.020(3) 0.004(3)
C2 0.049(4) 0.030(3) 0.031(4) -0.013(3) 0.007(3) 0.005(3)
C13 0.036(3) 0.023(3) 0.044(4) -0.015(3) -0.003(3) -0.009(2)
C22 0.036(4) 0.038(3) 0.039(3) -0.016(3) -0.002(3) -0.011(3)
C5 0.056(4) 0.035(4) 0.040(4) -0.022(3) 0.002(3) 0.002(3)
C16 0.039(3) 0.018(3) 0.042(4) -0.014(3) -0.005(3) -0.008(2)
OW2 0.068(3) 0.080(3) 0.135(5) -0.069(3) 0.016(3) -0.023(3)
C20 0.057(4) 0.029(3) 0.037(4) -0.010(3) -0.007(3) -0.011(3)
C19 0.067(4) 0.043(4) 0.040(4) -0.026(4) -0.006(3) -0.016(3)
C21 0.039(4) 0.045(4) 0.024(4) -0.017(3) 0.001(3) -0.008(3)
C23 0.043(4) 0.041(4) 0.029(4) -0.015(3) -0.002(3) -0.007(3)
C17 0.062(4) 0.029(3) 0.037(4) -0.008(3) -0.006(3) -0.014(3)
C12 0.068(4) 0.033(3) 0.044(4) -0.016(3) -0.006(3) -0.014(3)
OW1 0.076(4) 0.096(4) 0.135(5) -0.023(4) 0.029(3) 0.000(3)
N5 0.048(3) 0.027(3) 0.051(4) -0.019(3) -0.002(3) -0.013(2)
C1 0.056(4) 0.029(3) 0.034(4) -0.005(3) 0.006(3) 0.001(3)
C10 0.052(4) 0.034(3) 0.050(5) -0.025(3) -0.003(3) 0.005(3)
C26 0.059(5) 0.084(5) 0.055(5) -0.042(4) 0.008(4) -0.037(4)
C7 0.054(4) 0.036(4) 0.046(4) -0.020(3) -0.002(3) 0.005(3)
C24 0.039(4) 0.077(5) 0.067(5) -0.045(4) -0.003(3) 0.001(3)
C25 0.045(5) 0.120(6) 0.087(5) -0.074(5) 0.006(4) -0.024(5)
OW3 0.128(5) 0.105(4) 0.138(5) -0.025(4) -0.067(4) -0.043(4)
C11 0.063(4) 0.044(4) 0.044(4) -0.026(4) -0.004(3) -0.013(3)
C9 0.060(4) 0.032(4) 0.042(4) -0.012(3) -0.006(3) 0.000(3)
C8 0.042(4) 0.044(4) 0.044(4) -0.028(4) 0.003(3) -0.002(3)
C15 0.063(4) 0.025(3) 0.053(5) -0.009(3) -0.001(3) -0.011(3)

loop_
_atom_type_symbol
_atom_type_description
_atom_type_scat_dispersion_real
_atom_type_scat_dispersion_imag
_atom_type_scat_source
C C 0.0033 0.0016 'International Tables Vol C Tables 4.2.6.8 and 6.1.1.4'
H H 0.0000 0.0000 'International Tables Vol C Tables 4.2.6.8 and 6.1.1.4'
N N 0.0061 0.0033 'International Tables Vol C Tables 4.2.6.8 and 6.1.1.4'
O O 0.0106 0.0060 'International Tables Vol C Tables 4.2.6.8 and 6.1.1.4'
S S 0.1246 0.1234 'International Tables Vol C Tables 4.2.6.8 and 6.1.1.4'
Ag Ag -0.8971 1.1015 'International Tables Vol C Tables 4.2.6.8 and 6.1.1.4'

loop_
_geom_angle_atom_site_label_1
_geom_angle_atom_site_label_2
_geom_angle_atom_site_label_3
_geom_angle
_geom_angle_site_symmetry_3
N1 Ag1 N4 174.76(16) .
N5 Ag2 N8 174.91(16) 1_565
O3 S1 O1 111.0(3) .
O3 S1 O2 113.5(2) .
O1 S1 O2 113.9(3) .
O3 S1 C21 106.9(3) .
O1 S1 C21 104.3(2) .
O2 S1 C21 106.4(2) .
O5 S2 O4 112.5(3) .
O5 S2 O6 112.1(3) .
O4 S2 O6 113.4(3) .
O5 S2 C23 106.7(3) .
O4 S2 C23 106.8(2) .
O6 S2 C23 104.7(2) .
N3 N2 C3 113.5(5) .
C7 C6 C10 119.8(5) .
C7 C6 N3 116.1(5) 1_645
C10 C6 N3 124.2(5) 1_645
N2 N3 C6 113.7(4) 1_465
C5 N1 C1 118.4(4) .
C5 N1 Ag1 121.9(4) .
C1 N1 Ag1 119.7(4) .
C18 N8 C19 117.4(4) .
C18 N8 Ag2 120.8(4) 1_545
C19 N8 Ag2 121.8(4) 1_545
C9 N4 C8 118.3(4) .
C9 N4 Ag1 121.1(4) .
C8 N4 Ag1 120.6(4) .
C2 C3 C4 119.1(4) .
C2 C3 N2 124.5(5) .
C4 C3 N2 116.4(5) .
N7 N6 C13 112.9(5) .
N6 N7 C16 112.8(5) .
N8 C18 C17 124.6(5) .
N8 C18 H18 117.7 .
C17 C18 H18 117.7 .
C13 C14 C15 118.4(5) .
C13 C14 H14 120.8 .
C15 C14 H14 120.8 .
C3 C4 C5 118.7(5) .
C3 C4 H4 120.7 .
C5 C4 H4 120.7 .
H8A OW4 H8B 109.5 .
C3 C2 C1 118.6(5) .
C3 C2 H2 120.7 .
C1 C2 H2 120.7 .
C14 C13 C12 119.2(5) .
C14 C13 N6 125.1(5) .
C12 C13 N6 115.7(5) .
C21 C22 C23 119.9(5) .
C21 C22 H22 120.1 .
C23 C22 H22 120.1 .
N1 C5 C4 122.6(5) .
N1 C5 H5 118.7 .
C4 C5 H5 118.7 .
C20 C16 C17 120.2(4) .
C20 C16 N7 115.8(5) .
C17 C16 N7 124.0(5) .
H9A OW2 H9B 109.5 .
C16 C20 C19 118.0(5) .
C16 C20 H20 121.0 .
C19 C20 H20 121.0 .
N8 C19 C20 123.0(5) .
N8 C19 H19 118.5 .
C20 C19 H19 118.5 .
C26 C21 C22 120.2(5) .
C26 C21 S1 118.8(4) .
C22 C21 S1 120.9(4) .
C24 C23 C22 119.6(5) .
C24 C23 S2 119.3(4) .
C22 C23 S2 121.1(4) .
C18 C17 C16 116.8(5) .
C18 C17 H17 121.6 .
C16 C17 H17 121.6 .
C13 C12 C11 117.6(5) .
C13 C12 H12 121.2 .
C11 C12 H12 121.2 .
H10A OW1 H10B 109.5 .
C11 N5 C15 117.5(5) .
C11 N5 Ag2 121.9(4) .
C15 N5 Ag2 120.6(4) .
N1 C1 C2 122.5(5) .
N1 C1 H1 118.7 .
C2 C1 H1 118.7 .
C6 C10 C9 118.2(5) .
C6 C10 H10 120.9 .
C9 C10 H10 120.9 .
C21 C26 C25 119.4(5) .
C21 C26 H26 120.3 .
C25 C26 H26 120.3 .
C6 C7 C8 118.3(5) .
C6 C7 H7 120.9 .
C8 C7 H7 120.9 .
C25 C24 C23 120.1(5) .
C25 C24 H24 119.9 .
C23 C24 H24 119.9 .
C24 C25 C26 120.7(6) .
C24 C25 H25 119.6 .
C26 C25 H25 119.6 .
H7A OW3 H7B 109.5 .
N5 C11 C12 124.1(5) .
N5 C11 H11 118.0 .
C12 C11 H11 118.0 .
N4 C9 C10 122.7(5) .
N4 C9 H9 118.7 .
C10 C9 H9 118.7 .
N4 C8 C7 122.7(5) .
N4 C8 H8 118.7 .
C7 C8 H8 118.7 .
N5 C15 C14 123.1(5) .
N5 C15 H15 118.4 .
C14 C15 H15 118.4 .

loop_
_geom_bond_atom_site_label_1
_geom_bond_atom_site_label_2
_geom_bond_distance
_geom_bond_site_symmetry_2
Ag1 N1 2.149(4) .
Ag1 N4 2.150(4) .
Ag2 N5 2.139(4) .
Ag2 N8 2.145(4) 1_565
S1 O3 1.443(4) .
S1 O1 1.444(4) .
S1 O2 1.446(4) .
S1 C21 1.784(5) .
S2 O5 1.437(4) .
S2 O4 1.440(4) .
S2 O6 1.449(4) .
S2 C23 1.783(5) .
N2 N3 1.223(5) .
N2 C3 1.445(6) .
C6 C7 1.358(7) .
C6 C10 1.373(7) .
C6 N3 1.427(6) 1_645
N3 C6 1.427(6) 1_465
N1 C5 1.317(6) .
N1 C1 1.332(6) .
N8 C18 1.323(6) .
N8 C19 1.323(6) .
N8 Ag2 2.144(4) 1_545
N4 C9 1.324(6) .
N4 C8 1.326(6) .
C3 C2 1.366(6) .
C3 C4 1.372(6) .
N6 N7 1.224(5) .
N6 C13 1.442(6) .
N7 C16 1.448(6) .
C18 C17 1.374(6) .
C18 H18 0.9300 .
C14 C13 1.369(6) .
C14 C15 1.381(6) .
C14 H14 0.9300 .
C4 C5 1.379(6) .
C4 H4 0.9300 .
OW4 H8A 0.8499 .
OW4 H8B 0.8499 .
C2 C1 1.378(6) .
C2 H2 0.9300 .
C13 C12 1.377(7) .
C22 C21 1.380(7) .
C22 C23 1.384(7) .
C22 H22 0.9300 .
C5 H5 0.9300 .
C16 C20 1.370(6) .
C16 C17 1.377(7) .
OW2 H9A 0.8500 .
OW2 H9B 0.8500 .
C20 C19 1.384(6) .
C20 H20 0.9300 .
C19 H19 0.9300 .
C21 C26 1.370(7) .
C23 C24 1.376(7) .
C17 H17 0.9300 .
C12 C11 1.379(6) .
C12 H12 0.9300 .
OW1 H10A 0.8501 .
OW1 H10B 0.8500 .
N5 C11 1.316(6) .
N5 C15 1.324(6) .
C1 H1 0.9300 .
C10 C9 1.384(6) .
C10 H10 0.9300 .
C26 C25 1.383(8) .
C26 H26 0.9300 .
C7 C8 1.389(6) .
C7 H7 0.9300 .
C24 C25 1.362(8) .
C24 H24 0.9300 .
C25 H25 0.9300 .
OW3 H7A 0.8500 .
OW3 H7B 0.8500 .
C11 H11 0.9300 .
C9 H9 0.9300 .
C8 H8 0.9300 .
C15 H15 0.9300 .
